data_1511119
loop_
_publ_author_name
'Nesper, R.'
'Rohrer, F.E.'

_publ_section_title
;
 M2 B N2 X (M = Ca, Sr; X = F, Cl): New halogenide compounds with isolated
 BN2(3-) units
;
_journal_name_full 'Journal of Solid State Chemistry'
_journal_page_first 194
_journal_page_last 200
_journal_paper_doi 10.1006/jssc.1997.7624
_journal_volume 135
_journal_year 1998
_chemical_formula_sum 'B F N2 Sr2'
_chemical_name_systematic 'Sr2 (B N2) F'
_space_group_IT_number 62
_symmetry_space_group_name_Hall '-P 2ac 2n'
_symmetry_space_group_name_H-M 'P n m a'
_cell_angle_alpha 90
_cell_angle_beta 90
_cell_angle_gamma 90
_cell_formula_units_Z 4
_cell_length_a 9.891
_cell_length_b 3.904
_cell_length_c 10.193
_cell_volume 393.597
_citation_journal_id_ASTM JSSCBI
_cod_data_source_file boron0-1_214.cif
_cod_data_source_block B1F1N2Sr2
_cod_original_cell_volume 393.5972
_cod_original_formula_sum 'B1 F1 N2 Sr2'
_cod_database_code 1511119

loop_
_symmetry_equiv_pos_as_xyz
x,y,z
-x+1/2,-y,z+1/2
x+1/2,-y+1/2,-z+1/2
-x,y+1/2,-z
-x,-y,-z
x-1/2,y,-z-1/2
-x-1/2,y-1/2,z-1/2
x,-y-1/2,z

loop_
_atom_site_label
_atom_site_type_symbol
_atom_site_fract_x
_atom_site_fract_y
_atom_site_fract_z
_atom_site_occupancy
_atom_site_U_iso_or_equiv
Sr1 Sr+2 0.0261 0.25 0.1617 1 0.0
N1 N-3 0.818 0.25 0.7689 1 0.0
B1 B+3 0.2279 0.25 0.8298 1 0.0
F1 F-1 0.4525 0.25 0.1002 1 0.0
Sr2 Sr+2 0.6763 0.25 0.9804 1 0.0
N2 N-3 0.1482 0.25 0.9335 1 0.0
